data_4020360
loop_
_publ_author_name
'Sven H. Hausner'
'Cynthia A. F. Striley'
'Jeanette A. Krause-Bauer'
'Hans Zimmer'

_journal_name_full 'Journal of Organic Chemistry'
_journal_page_first 5804
_journal_page_last 5817
_journal_paper_doi 10.1021/jo050281z
_journal_volume 70
_journal_year 2005
_chemical_formula_sum 'C30 H44 N4 O6'
_chemical_formula_weight 556.69
_space_group_IT_number 14
_symmetry_cell_setting monoclinic
_symmetry_space_group_name_Hall '-P 2yn'
_symmetry_space_group_name_H-M 'P 1 21/n 1'
_cell_angle_alpha 90.00
_cell_angle_beta 96.619(3)
_cell_angle_gamma 90.00
_cell_formula_units_Z 2
_cell_length_a 12.733(2)
_cell_length_b 8.8578(13)
_cell_length_c 13.232(2)
_cell_measurement_temperature 150(2)
_cell_volume 1482.5(4)
_diffrn_ambient_temperature 150(2)
_exptl_crystal_density_diffrn 1.247
_refine_ls_R_factor_obs 0.0619
_refine_ls_wR_factor_obs 0.1148
_cod_original_sg_symbol_H-M 'P 21/n'
_cod_database_code 4020360

loop_
_symmetry_equiv_pos_as_xyz
'x, y, z'
'-x+1/2, y+1/2, -z+1/2'
'-x, -y, -z'
'x-1/2, -y-1/2, z-1/2'

loop_
_atom_site_aniso_label
_atom_site_aniso_U_11
_atom_site_aniso_U_22
_atom_site_aniso_U_33
_atom_site_aniso_U_23
_atom_site_aniso_U_13
_atom_site_aniso_U_12
O1 0.0383(12) 0.0288(10) 0.0435(11) 0.0026(9) 0.0045(9) 0.0019(9)
O2 0.0431(12) 0.0393(11) 0.0377(11) 0.0110(9) 0.0072(9) 0.0008(9)
N1 0.0362(15) 0.0335(12) 0.0288(12) 0.0073(10) 0.0056(10) -0.0038(11)
N2 0.0309(13) 0.0286(12) 0.0308(12) 0.0063(10) 0.0053(10) -0.0007(10)
C1 0.037(2) 0.0234(13) 0.0243(13) -0.0083(11) 0.0042(12) -0.0073(12)
C2 0.031(2) 0.0262(13) 0.0260(14) -0.0067(12) 0.0058(12) -0.0043(12)
C3 0.040(2) 0.0321(15) 0.0285(15) -0.0020(13) 0.0055(13) -0.0007(14)
C4 0.035(2) 0.050(2) 0.041(2) -0.009(2) 0.0023(15) 0.006(2)
C5 0.031(2) 0.050(2) 0.044(2) -0.013(2) 0.0120(15) -0.006(2)
C6 0.046(2) 0.036(2) 0.030(2) -0.0069(13) 0.0142(14) -0.0109(15)
C7 0.036(2) 0.034(2) 0.033(2) 0.0061(13) 0.0004(13) -0.0054(14)
C8 0.048(2) 0.043(2) 0.0266(15) 0.0055(14) 0.0011(14) -0.013(2)
C9 0.037(2) 0.049(2) 0.033(2) 0.0113(14) 0.0007(14) 0.0036(15)
C10 0.060(2) 0.033(2) 0.035(2) -0.0047(14) 0.007(2) 0.003(2)
C11 0.052(2) 0.0296(15) 0.035(2) -0.0025(14) 0.0045(15) -0.001(2)
C12 0.035(2) 0.048(2) 0.043(2) 0.013(2) 0.0143(14) 0.003(2)
C13 0.042(2) 0.048(2) 0.041(2) 0.008(2) 0.020(2) 0.005(2)
C15 0.040(2) 0.050(2) 0.035(2) 0.014(2) 0.0105(14) 0.001(2)
C16 0.037(2) 0.035(2) 0.038(2) 0.0133(14) 0.0067(14) 0.0017(13)

loop_
_atom_site_label
_atom_site_type_symbol
_atom_site_fract_x
_atom_site_fract_y
_atom_site_fract_z
_atom_site_U_iso_or_equiv
_atom_site_thermal_displace_type
_atom_site_occupancy
_atom_site_calc_flag
_atom_site_refinement_flags
_atom_site_disorder_group
O1 O 0.73697(14) 0.4866(2) 0.51314(13) 0.0369(5) Uani 1 d . .
O2 O 0.70131(15) 0.7545(2) 0.37453(13) 0.0399(5) Uani 1 d . .
O3 O 0.56999(15) 0.9734(2) 0.26459(14) 0.0389(5) Uiso 1 d . .
N1 N 0.6839(2) 0.1863(2) 0.5643(2) 0.0327(6) Uani 1 d . .
N2 N 0.6572(2) 0.0482(2) 0.7039(2) 0.0300(5) Uani 1 d . .
C1 C 0.7789(2) 0.1185(3) 0.5999(2) 0.0282(6) Uani 1 d . .
C2 C 0.7630(2) 0.0311(3) 0.6854(2) 0.0274(6) Uani 1 d . .
C3 C 0.8446(2) -0.0478(3) 0.7386(2) 0.0332(7) Uani 1 d . .
H3 H 0.8314(20) -0.1093(29) 0.7938(20) 0.040 Uiso 1 d . .
C4 C 0.9440(2) -0.0362(4) 0.7056(2) 0.0421(8) Uani 1 d . .
H4 H 1.0009(23) -0.0856(31) 0.7380(22) 0.050 Uiso 1 d . .
C5 C 0.9608(2) 0.0505(3) 0.6228(2) 0.0410(8) Uani 1 d . .
H5 H 1.0328(22) 0.0574(31) 0.6038(21) 0.049 Uiso 1 d . .
C6 C 0.8783(2) 0.1293(3) 0.5681(2) 0.0367(7) Uani 1 d . .
H6 H 0.8880(20) 0.1887(30) 0.5105(20) 0.044 Uiso 1 d . .
C7 C 0.6010(2) 0.1067(3) 0.6091(2) 0.0346(7) Uani 1 d . .
H7A H 0.5695(20) 0.0233(31) 0.5644(20) 0.042 Uiso 1 d . .
H7B H 0.5435(21) 0.1730(30) 0.6205(19) 0.042 Uiso 1 d . .
C8 C 0.6621(3) 0.2500(3) 0.4627(2) 0.0393(7) Uani 1 d . .
H8A H 0.5999(23) 0.2063(31) 0.4268(21) 0.047 Uiso 1 d . .
H8B H 0.7248(22) 0.2376(30) 0.4256(20) 0.047 Uiso 1 d . .
C9 C 0.6426(2) 0.4185(3) 0.4671(2) 0.0396(7) Uani 1 d . .
H9A H 0.6236(21) 0.4588(30) 0.3964(22) 0.048 Uiso 1 d . .
H9B H 0.5846(22) 0.4397(29) 0.5097(21) 0.048 Uiso 1 d . .
C10 C 0.7278(3) 0.6423(3) 0.5397(2) 0.0425(8) Uani 1 d . .
H10A H 0.6517(24) 0.6690(31) 0.5413(21) 0.051 Uiso 1 d . .
H10B H 0.7692(21) 0.6585(31) 0.6098(22) 0.051 Uiso 1 d . .
C11 C 0.7725(3) 0.7450(3) 0.4654(2) 0.0390(7) Uani 1 d . .
H11A H 0.7836(21) 0.8448(33) 0.4965(20) 0.047 Uiso 1 d . .
H11B H 0.8454(22) 0.7021(30) 0.4515(20) 0.047 Uiso 1 d . .
C12 C 0.7381(2) 0.8606(4) 0.3053(2) 0.0409(7) Uani 1 d . .
H12A H 0.8012(22) 0.8177(31) 0.2736(20) 0.049 Uiso 1 d . .
H12B H 0.7554(21) 0.9620(33) 0.3424(20) 0.049 Uiso 1 d . .
C13 C 0.6517(2) 0.8936(4) 0.2222(2) 0.0427(8) Uani 1 d . .
H13A H 0.6259(22) 0.7860(33) 0.1919(21) 0.051 Uiso 1 d . .
H13B H 0.6780(21) 0.9566(30) 0.1633(22) 0.051 Uiso 1 d . .
C15 C 0.4841(2) 1.0100(4) 0.1901(2) 0.0411(7) Uani 1 d . .
H15A H 0.4640(22) 0.9203(34) 0.1513(22) 0.049 Uiso 1 d . .
H15B H 0.5138(21) 1.0858(32) 0.1440(21) 0.049 Uiso 1 d . .
C16 C 0.6056(2) -0.0695(3) 0.7578(2) 0.0365(7) Uani 1 d . .
H16A H 0.6607(22) -0.1103(30) 0.8069(21) 0.044 Uiso 1 d . .
H16B H 0.5802(20) -0.1545(31) 0.7084(20) 0.044 Uiso 1 d . .

loop_
_geom_bond_atom_site_label_1
_geom_bond_atom_site_label_2
_geom_bond_distance
_geom_bond_site_symmetry_2
_geom_bond_publ_flag
O1 C9 1.417(3) . ?
O1 C10 1.432(3) . ?
O2 C11 1.423(3) . ?
O2 C12 1.429(3) . ?
O3 C15 1.423(3) . ?
O3 C13 1.425(3) . ?
N1 C1 1.384(3) . ?
N1 C7 1.451(3) . ?
N1 C8 1.454(3) . ?
N2 C2 1.405(3) . ?
N2 C16 1.462(3) . ?
N2 C7 1.466(3) . ?
C1 C6 1.382(4) . ?
C1 C2 1.404(3) . ?
C2 C3 1.376(4) . ?
C3 C4 1.389(4) . ?
C4 C5 1.374(4) . ?
C5 C6 1.393(4) . ?
C8 C9 1.516(4) . ?
C10 C11 1.500(4) . ?
C12 C13 1.492(4) . ?
C15 C16 1.496(4) 3_666 ?
C16 C15 1.496(4) 3_666 ?
